data_7007356
loop_
_publ_author_name
'Bould, Jonathan'
'D\"orfler, Udo'
'Rath, Nigam P.'
'Barton, Lawrence'
'Kilner, Colin A.'
'Londesborough, Michael G. S.'
'Ormsby, Daniel L.'
'Kennedy, John D.'

_publ_section_title
;
 Macropolyhedral boron-containing cluster chemistry. A synthetic
 approach via the auto-fusion of [6,9-(SMe2)2-arachno-B10H12].
;
_journal_issue 31
_journal_name_full 'Dalton transactions (Cambridge, England : 2003)'
_journal_page_first 3752
_journal_page_last 3765
_journal_paper_doi 10.1039/b604295c
_journal_year 2006
_chemical_formula_moiety 'C4 H36 B20 S2'
_chemical_formula_sum 'C4 H36 B20 S2'
_chemical_formula_weight 364.65
_chemical_name_common (6,9-(SMe2)2-arachno-B10H11-1-(6'-nido-B10H13))
_chemical_name_systematic
;
?
;
_space_group_IT_number 14
_symmetry_cell_setting monoclinic
_symmetry_space_group_name_Hall '-P 2ybc'
_symmetry_space_group_name_H-M 'P 1 21/c 1'
_atom_sites_solution_hydrogens geom
_atom_sites_solution_primary direct
_atom_sites_solution_secondary difmap
_audit_creation_method SHELXL-97
_cell_angle_alpha 90.00
_cell_angle_beta 96.089(1)
_cell_angle_gamma 90.00
_cell_formula_units_Z 4
_cell_length_a 7.0367(1)
_cell_length_b 32.4271(4)
_cell_length_c 10.5289(1)
_cell_measurement_reflns_used 8192
_cell_measurement_temperature 223(2)
_cell_measurement_theta_max 24.0
_cell_measurement_theta_min 2.0
_cell_volume 2388.93(5)
_computing_cell_refinement 'Bruker SMART'
_computing_data_collection 'Bruker SMART'
_computing_data_reduction 'Bruker SAINT'
_computing_molecular_graphics 'Bruker-SHELXTL (Sheldrick, 2005)'
_computing_publication_material 'Bruker-SHELXTL (Sheldrick, 2005)'
_computing_structure_refinement 'Bruker-SHELXTL (Sheldrick, 2005)'
_computing_structure_solution 'Bruker-SHELXTL (Sheldrick, 2005)'
_diffrn_ambient_temperature 223(2)
_diffrn_measured_fraction_theta_full 0.998
_diffrn_measured_fraction_theta_max 0.998
_diffrn_measurement_device_type 'CCD area detector'
_diffrn_measurement_method 'phi and omega scans'
_diffrn_radiation_monochromator graphite
_diffrn_radiation_source 'fine-focus sealed tube'
_diffrn_radiation_type MoK\a
_diffrn_radiation_wavelength 0.71073
_diffrn_reflns_av_R_equivalents 0.1179
_diffrn_reflns_av_sigmaI/netI 0.0744
_diffrn_reflns_limit_h_max 8
_diffrn_reflns_limit_h_min -8
_diffrn_reflns_limit_k_max 38
_diffrn_reflns_limit_k_min -38
_diffrn_reflns_limit_l_max 12
_diffrn_reflns_limit_l_min -12
_diffrn_reflns_number 36237
_diffrn_reflns_theta_full 25.00
_diffrn_reflns_theta_max 25.00
_diffrn_reflns_theta_min 2.04
_exptl_absorpt_coefficient_mu 0.212
_exptl_absorpt_correction_T_max 0.9979
_exptl_absorpt_correction_T_min 0.9431
_exptl_absorpt_correction_type multi-scan
_exptl_absorpt_process_details 'sadabs v2006/1'
_exptl_crystal_colour yellow
_exptl_crystal_density_diffrn 1.014
_exptl_crystal_density_meas ?
_exptl_crystal_density_method 'not measured'
_exptl_crystal_description irregular
_exptl_crystal_F_000 768
_exptl_crystal_size_max 0.28
_exptl_crystal_size_mid 0.08
_exptl_crystal_size_min 0.01
_refine_diff_density_max 0.254
_refine_diff_density_min -0.212
_refine_diff_density_rms 0.051
_refine_ls_extinction_method none
_refine_ls_goodness_of_fit_ref 1.101
_refine_ls_hydrogen_treatment mixed
_refine_ls_matrix_type full
_refine_ls_number_parameters 331
_refine_ls_number_reflns 4210
_refine_ls_number_restraints 0
_refine_ls_restrained_S_all 1.101
_refine_ls_R_factor_all 0.1258
_refine_ls_R_factor_gt 0.0738
_refine_ls_shift/su_max 0.000
_refine_ls_shift/su_mean 0.000
_refine_ls_structure_factor_coef Fsqd
_refine_ls_weighting_details 'calc w=1/[\s^2^(Fo^2^)+(0.0134P)^2^+3.1730P] where P=(Fo^2^+2Fc^2^)/3'
_refine_ls_weighting_scheme calc
_refine_ls_wR_factor_gt 0.1147
_refine_ls_wR_factor_ref 0.1327
_reflns_number_gt 2737
_reflns_number_total 4210
_reflns_threshold_expression >2sigma(I)
_cod_data_source_file b604295c.txt
_cod_data_source_block k16597
_cod_depositor_comments
;
The following automatic conversions were performed:
'_symmetry_cell_setting' value 'Monoclinic' changed to 'monoclinic'
according to '/home/saulius/struct/CIF-dictionaries/cif_core.dic'
dictionary named 'cif_core.dic' version 2.4.1 from 2010-06-29.

Automatic conversion script
Id: cif_fix_enum 1527 2010-12-29 10:47:43Z saulius 

The following automatic conversions were performed:

'_exptl_crystal_density_meas' value 'not_measured' was changed to '?'
- the value is perceived as not measured.

Automatic conversion script
Id: cif_fix_values 3008 2015-01-20 13:52:24Z robertas 
;
_cod_original_sg_symbol_H-M P21/c
_cod_database_code 7007356

loop_
_symmetry_equiv_pos_as_xyz
'x, y, z'
'-x, y+1/2, -z+1/2'
'-x, -y, -z'
'x, -y-1/2, z-1/2'

loop_
_atom_site_label
_atom_site_type_symbol
_atom_site_fract_x
_atom_site_fract_y
_atom_site_fract_z
_atom_site_U_iso_or_equiv
_atom_site_adp_type
_atom_site_occupancy
_atom_site_symmetry_multiplicity
_atom_site_calc_flag
_atom_site_refinement_flags
_atom_site_disorder_assembly
_atom_site_disorder_group
S1 S -0.01090(13) 0.40483(3) 0.88020(9) 0.0399(3) Uani 1 1 d . . .
S2 S -0.03692(15) 0.23621(3) 0.46616(9) 0.0471(3) Uani 1 1 d . . .
C11 C 0.0907(6) 0.45371(11) 0.8449(4) 0.0560(11) Uani 1 1 d . . .
H11A H 0.2275 0.4531 0.8696 0.084 Uiso 1 1 calc R . .
H11B H 0.0332 0.4753 0.8921 0.084 Uiso 1 1 calc R . .
H11C H 0.0664 0.4592 0.7541 0.084 Uiso 1 1 calc R . .
C12 C -0.2596(5) 0.41412(13) 0.8265(4) 0.0554(11) Uani 1 1 d . . .
H12A H -0.3335 0.3896 0.8402 0.083 Uiso 1 1 calc R . .
H12B H -0.2728 0.4208 0.7362 0.083 Uiso 1 1 calc R . .
H12C H -0.3061 0.4369 0.8742 0.083 Uiso 1 1 calc R . .
C21 C -0.0138(9) 0.19660(13) 0.5848(5) 0.103(2) Uani 1 1 d . . .
H21A H 0.1205 0.1915 0.6106 0.155 Uiso 1 1 calc R . .
H21B H -0.0737 0.1715 0.5498 0.155 Uiso 1 1 calc R . .
H21C H -0.0758 0.2053 0.6583 0.155 Uiso 1 1 calc R . .
C22 C -0.2909(6) 0.24071(17) 0.4327(6) 0.103(2) Uani 1 1 d . . .
H22A H -0.3209 0.2618 0.3684 0.154 Uiso 1 1 calc R . .
H22B H -0.3458 0.2482 0.5102 0.154 Uiso 1 1 calc R . .
H22C H -0.3436 0.2145 0.4015 0.154 Uiso 1 1 calc R . .
B1 B 0.2341(6) 0.36220(13) 0.5090(4) 0.0381(10) Uani 1 1 d . . .
B2 B 0.2523(6) 0.37587(13) 0.6759(4) 0.0367(10) Uani 1 1 d . . .
B3 B 0.3857(6) 0.33316(13) 0.6309(4) 0.0400(10) Uani 1 1 d . . .
B4 B 0.2343(6) 0.30750(13) 0.5107(4) 0.0371(10) Uani 1 1 d . . .
B5 B 0.0274(6) 0.38021(13) 0.5819(4) 0.0365(10) Uani 1 1 d . . .
B6 B 0.0510(6) 0.36493(12) 0.7534(4) 0.0327(9) Uani 1 1 d . . .
B7 B 0.2766(6) 0.33311(13) 0.7783(4) 0.0374(10) Uani 1 1 d . . .
B8 B 0.2636(6) 0.28694(14) 0.6680(4) 0.0388(10) Uani 1 1 d . . .
B9 B 0.0288(6) 0.28532(13) 0.5645(4) 0.0353(10) Uani 1 1 d . . .
B10 B 0.0159(6) 0.33384(13) 0.4710(4) 0.0376(10) Uani 1 1 d . . .
B1' B 0.4282(6) 0.41058(14) 0.1368(4) 0.0435(11) Uani 1 1 d . . .
B2' B 0.2474(6) 0.40741(14) 0.2439(4) 0.0416(11) Uani 1 1 d . . .
B3' B 0.3426(7) 0.45620(14) 0.2049(4) 0.0454(12) Uani 1 1 d . . .
B4' B 0.5811(7) 0.45466(15) 0.1612(5) 0.0489(12) Uani 1 1 d . . .
B5' B 0.4448(6) 0.37231(14) 0.2566(4) 0.0431(11) Uani 1 1 d . . .
B6' B 0.3354(6) 0.39002(13) 0.3980(4) 0.0403(11) Uani 1 1 d . . .
B7' B 0.3073(6) 0.44544(14) 0.3657(4) 0.0437(11) Uani 1 1 d . . .
B8' B 0.5266(7) 0.47657(15) 0.3104(5) 0.0480(12) Uani 1 1 d . . .
B9' B 0.7414(7) 0.44826(15) 0.2949(5) 0.0502(12) Uani 1 1 d . . .
B10' B 0.6652(6) 0.40365(15) 0.1995(5) 0.0464(11) Uani 1 1 d . . .
H2 H 0.316(4) 0.4070(9) 0.706(3) 0.031(8) Uiso 1 1 d . . .
H3 H 0.542(4) 0.3345(9) 0.627(3) 0.034(9) Uiso 1 1 d . . .
H4 H 0.282(4) 0.2902(9) 0.434(3) 0.032(8) Uiso 1 1 d . . .
H5 H -0.041(5) 0.4096(11) 0.547(3) 0.052(10) Uiso 1 1 d . . .
H6 H -0.064(4) 0.3413(9) 0.762(3) 0.032(8) Uiso 1 1 d . . .
H7 H 0.364(4) 0.3330(10) 0.873(3) 0.044(9) Uiso 1 1 d . . .
H8 H 0.349(4) 0.2605(10) 0.692(3) 0.038(9) Uiso 1 1 d . . .
H9 H -0.078(4) 0.2897(10) 0.636(3) 0.044(9) Uiso 1 1 d . . .
H10 H -0.059(4) 0.3369(9) 0.375(3) 0.035(9) Uiso 1 1 d . . .
H78 H 0.178(5) 0.3003(11) 0.760(3) 0.054(10) Uiso 1 1 d . . .
H510 H -0.091(5) 0.3510(11) 0.551(3) 0.056(11) Uiso 1 1 d . . .
H1' H 0.393(4) 0.3985(10) 0.041(3) 0.043(9) Uiso 1 1 d . . .
H2' H 0.102(5) 0.3987(9) 0.205(3) 0.040(9) Uiso 1 1 d . . .
H3' H 0.247(5) 0.4781(11) 0.159(3) 0.060(11) Uiso 1 1 d . . .
H4' H 0.621(5) 0.4733(10) 0.080(3) 0.050(10) Uiso 1 1 d . . .
H5' H 0.455(5) 0.3373(12) 0.232(3) 0.065(12) Uiso 1 1 d . . .
H7' H 0.206(5) 0.4639(10) 0.422(3) 0.047(10) Uiso 1 1 d . . .
H8' H 0.536(5) 0.5083(12) 0.340(3) 0.062(12) Uiso 1 1 d . . .
H9' H 0.885(5) 0.4586(10) 0.308(3) 0.044(10) Uiso 1 1 d . . .
H10' H 0.769(5) 0.3858(10) 0.154(3) 0.047(10) Uiso 1 1 d . . .
H56' H 0.510(5) 0.3745(11) 0.375(4) 0.064(11) Uiso 1 1 d . . .
H67' H 0.423(4) 0.4269(10) 0.440(3) 0.043(9) Uiso 1 1 d . . .
H89' H 0.649(4) 0.4572(9) 0.388(3) 0.032(8) Uiso 1 1 d . . .
H91' H 0.728(5) 0.4092(11) 0.314(3) 0.056(11) Uiso 1 1 d . . .

loop_
_atom_site_aniso_label
_atom_site_aniso_U_11
_atom_site_aniso_U_22
_atom_site_aniso_U_33
_atom_site_aniso_U_23
_atom_site_aniso_U_13
_atom_site_aniso_U_12
S1 0.0416(5) 0.0390(5) 0.0391(5) -0.0043(5) 0.0047(4) 0.0013(5)
S2 0.0549(6) 0.0391(6) 0.0484(6) -0.0103(5) 0.0110(5) -0.0077(5)
C11 0.058(3) 0.034(2) 0.076(3) -0.012(2) 0.009(2) -0.004(2)
C12 0.035(2) 0.062(3) 0.070(3) -0.018(2) 0.010(2) 0.008(2)
C21 0.189(6) 0.037(3) 0.081(4) 0.008(3) 0.002(4) -0.029(3)
C22 0.054(3) 0.096(4) 0.155(5) -0.050(4) -0.008(3) -0.018(3)
B1 0.037(2) 0.033(2) 0.046(3) 0.000(2) 0.013(2) -0.0027(19)
B2 0.036(2) 0.033(2) 0.041(3) -0.001(2) 0.0028(19) -0.0036(19)
B3 0.032(2) 0.041(3) 0.047(3) -0.001(2) 0.008(2) -0.003(2)
B4 0.038(2) 0.035(2) 0.041(2) -0.003(2) 0.012(2) -0.0013(19)
B5 0.039(3) 0.029(2) 0.042(3) 0.0011(19) 0.006(2) -0.0009(19)
B6 0.037(2) 0.028(2) 0.034(2) -0.0019(18) 0.0036(19) 0.0007(19)
B7 0.035(2) 0.037(3) 0.039(2) 0.000(2) -0.001(2) -0.002(2)
B8 0.037(3) 0.035(3) 0.045(3) 0.000(2) 0.004(2) 0.004(2)
B9 0.037(2) 0.031(2) 0.038(2) -0.0046(19) 0.007(2) -0.0026(19)
B10 0.044(3) 0.037(2) 0.033(2) -0.001(2) 0.007(2) -0.002(2)
B1' 0.041(3) 0.050(3) 0.040(3) 0.003(2) 0.005(2) 0.004(2)
B2' 0.032(2) 0.049(3) 0.043(3) -0.004(2) 0.004(2) -0.001(2)
B3' 0.046(3) 0.040(3) 0.050(3) 0.009(2) 0.005(2) 0.008(2)
B4' 0.052(3) 0.050(3) 0.046(3) 0.004(2) 0.010(2) -0.007(2)
B5' 0.041(3) 0.042(3) 0.048(3) 0.001(2) 0.015(2) 0.000(2)
B6' 0.038(3) 0.035(2) 0.048(3) -0.005(2) 0.006(2) -0.0068(19)
B7' 0.035(3) 0.046(3) 0.049(3) 0.000(2) 0.003(2) 0.005(2)
B8' 0.051(3) 0.039(3) 0.055(3) 0.007(2) 0.011(2) -0.004(2)
B9' 0.040(3) 0.048(3) 0.065(3) 0.013(3) 0.014(2) -0.005(2)
B10' 0.041(3) 0.051(3) 0.050(3) 0.010(2) 0.014(2) 0.006(2)

loop_
_atom_type_symbol
_atom_type_description
_atom_type_scat_dispersion_real
_atom_type_scat_dispersion_imag
_atom_type_scat_source
C C 0.0033 0.0016 'International Tables Vol C Tables 4.2.6.8 and 6.1.1.4'
H H 0.0000 0.0000 'International Tables Vol C Tables 4.2.6.8 and 6.1.1.4'
B B 0.0013 0.0007 'International Tables Vol C Tables 4.2.6.8 and 6.1.1.4'
S S 0.1246 0.1234 'International Tables Vol C Tables 4.2.6.8 and 6.1.1.4'

loop_
_geom_angle_atom_site_label_1
_geom_angle_atom_site_label_2
_geom_angle_atom_site_label_3
_geom_angle
_geom_angle_site_symmetry_1
_geom_angle_site_symmetry_3
_geom_angle_publ_flag
C11 S1 C12 100.50(19) . . ?
C11 S1 B6 108.84(19) . . ?
C12 S1 B6 100.16(18) . . ?
C21 S2 C22 102.2(3) . . ?
C21 S2 B9 102.7(2) . . ?
C22 S2 B9 102.5(2) . . ?
S1 C11 H11A 109.5 . . ?
S1 C11 H11B 109.5 . . ?
H11A C11 H11B 109.5 . . ?
S1 C11 H11C 109.5 . . ?
H11A C11 H11C 109.5 . . ?
H11B C11 H11C 109.5 . . ?
S1 C12 H12A 109.5 . . ?
S1 C12 H12B 109.5 . . ?
H12A C12 H12B 109.5 . . ?
S1 C12 H12C 109.5 . . ?
H12A C12 H12C 109.5 . . ?
H12B C12 H12C 109.5 . . ?
S2 C21 H21A 109.5 . . ?
S2 C21 H21B 109.5 . . ?
H21A C21 H21B 109.5 . . ?
S2 C21 H21C 109.5 . . ?
H21A C21 H21C 109.5 . . ?
H21B C21 H21C 109.5 . . ?
S2 C22 H22A 109.5 . . ?
S2 C22 H22B 109.5 . . ?
H22A C22 H22B 109.5 . . ?
S2 C22 H22C 109.5 . . ?
H22A C22 H22C 109.5 . . ?
H22B C22 H22C 109.5 . . ?
B6' B1 B4 122.6(3) . . ?
B6' B1 B10 122.1(3) . . ?
B4 B1 B10 59.4(2) . . ?
B6' B1 B2 123.4(3) . . ?
B4 B1 B2 103.7(3) . . ?
B10 B1 B2 108.3(3) . . ?
B6' B1 B5 122.4(3) . . ?
B4 B1 B5 108.6(3) . . ?
B10 B1 B5 63.5(2) . . ?
B2 B1 B5 59.0(2) . . ?
B6' B1 B3 119.9(3) . . ?
B4 B1 B3 58.8(2) . . ?
B10 B1 B3 108.2(3) . . ?
B2 B1 B3 58.0(2) . . ?
B5 B1 B3 107.6(3) . . ?
B6 B2 B7 65.3(2) . . ?
B6 B2 B3 116.5(3) . . ?
B7 B2 B3 61.6(2) . . ?
B6 B2 B5 63.8(2) . . ?
B7 B2 B5 115.3(3) . . ?
B3 B2 B5 112.3(3) . . ?
B6 B2 B1 115.3(3) . . ?
B7 B2 B1 113.4(3) . . ?
B3 B2 B1 62.0(2) . . ?
B5 B2 B1 60.7(2) . . ?
B6 B2 H2 111.4(15) . . ?
B7 B2 H2 121.5(15) . . ?
B3 B2 H2 124.7(15) . . ?
B5 B2 H2 112.5(15) . . ?
B1 B2 H2 118.4(15) . . ?
B2 B3 B4 105.3(3) . . ?
B2 B3 B8 108.5(3) . . ?
B4 B3 B8 59.8(2) . . ?
B2 B3 B7 58.8(2) . . ?
B4 B3 B7 109.6(3) . . ?
B8 B3 B7 63.5(2) . . ?
B2 B3 B1 60.0(2) . . ?
B4 B3 B1 58.8(2) . . ?
B8 B3 B1 108.9(3) . . ?
B7 B3 B1 109.4(3) . . ?
B2 B3 H3 122.7(16) . . ?
B4 B3 H3 120.9(16) . . ?
B8 B3 H3 122.9(16) . . ?
B7 B3 H3 123.4(16) . . ?
B1 B3 H3 117.2(16) . . ?
B9 B4 B10 63.3(2) . . ?
B9 B4 B3 114.4(3) . . ?
B10 B4 B3 112.5(3) . . ?
B9 B4 B1 114.3(3) . . ?
B10 B4 B1 61.0(2) . . ?
B3 B4 B1 62.5(2) . . ?
B9 B4 B8 64.2(2) . . ?
B10 B4 B8 114.4(3) . . ?
B3 B4 B8 60.6(2) . . ?
B1 B4 B8 112.6(3) . . ?
B9 B4 H4 111.3(16) . . ?
B10 B4 H4 114.2(16) . . ?
B3 B4 H4 125.1(16) . . ?
B1 B4 H4 121.2(16) . . ?
B8 B4 H4 119.7(16) . . ?
B2 B5 B1 60.3(2) . . ?
B2 B5 B6 57.2(2) . . ?
B1 B5 B6 109.4(3) . . ?
B2 B5 B10 104.9(3) . . ?
B1 B5 B10 57.9(2) . . ?
B6 B5 B10 112.3(3) . . ?
B2 B5 H5 125.2(17) . . ?
B1 B5 H5 118.5(17) . . ?
B6 B5 H5 122.4(17) . . ?
B10 B5 H5 119.3(17) . . ?
B2 B5 H510 126.9(15) . . ?
B1 B5 H510 100.6(16) . . ?
B6 B5 H510 92.4(15) . . ?
B10 B5 H510 43.4(16) . . ?
H5 B5 H510 108(2) . . ?
B2 B6 B5 59.1(2) . . ?
B2 B6 B7 57.6(2) . . ?
B5 B6 B7 105.5(3) . . ?
B2 B6 S1 116.0(3) . . ?
B5 B6 S1 119.1(2) . . ?
B7 B6 S1 121.0(2) . . ?
B2 B6 H6 143.4(15) . . ?
B5 B6 H6 105.7(15) . . ?
B7 B6 H6 102.5(15) . . ?
S1 B6 H6 100.5(15) . . ?
B2 B7 B3 59.5(2) . . ?
B2 B7 B6 57.1(2) . . ?
B3 B7 B6 108.0(3) . . ?
B2 B7 B8 104.7(3) . . ?
B3 B7 B8 57.9(2) . . ?
B6 B7 B8 111.2(3) . . ?
B2 B7 H7 124.2(17) . . ?
B3 B7 H7 121.7(17) . . ?
B6 B7 H7 120.1(17) . . ?
B8 B7 H7 122.2(17) . . ?
B2 B7 H78 123.7(15) . . ?
B3 B7 H78 98.5(16) . . ?
B6 B7 H78 90.0(15) . . ?
B8 B7 H78 42.0(16) . . ?
H7 B7 H78 112(2) . . ?
B4 B8 B3 59.6(2) . . ?
B4 B8 B9 57.5(2) . . ?
B3 B8 B9 108.0(3) . . ?
B4 B8 B7 105.6(3) . . ?
B3 B8 B7 58.6(2) . . ?
B9 B8 B7 111.1(3) . . ?
B4 B8 H8 122.2(17) . . ?
B3 B8 H8 117.2(17) . . ?
B9 B8 H8 123.7(17) . . ?
B7 B8 H8 120.3(17) . . ?
B4 B8 H78 124.6(15) . . ?
B3 B8 H78 99.2(16) . . ?
B9 B8 H78 89.7(15) . . ?
B7 B8 H78 42.0(16) . . ?
H8 B8 H78 113(2) . . ?
B4 B9 B10 58.5(2) . . ?
B4 B9 B8 58.3(2) . . ?
B10 B9 B8 105.9(3) . . ?
B4 B9 S2 108.8(3) . . ?
B10 B9 S2 114.9(2) . . ?
B8 B9 S2 118.7(3) . . ?
B4 B9 H9 142.4(17) . . ?
B10 B9 H9 104.3(16) . . ?
B8 B9 H9 102.7(16) . . ?
S2 B9 H9 108.8(16) . . ?
B4 B10 B1 59.6(2) . . ?
B4 B10 B9 58.1(2) . . ?
B1 B10 B9 108.9(3) . . ?
B4 B10 B5 104.9(3) . . ?
B1 B10 B5 58.6(2) . . ?
B9 B10 B5 110.4(3) . . ?
B4 B10 H10 125.7(16) . . ?
B1 B10 H10 118.3(16) . . ?
B9 B10 H10 124.1(16) . . ?
B5 B10 H10 118.7(16) . . ?
B4 B10 H510 126.8(15) . . ?
B1 B10 H510 100.2(16) . . ?
B9 B10 H510 91.1(15) . . ?
B5 B10 H510 42.4(15) . . ?
H10 B10 H510 107(2) . . ?
B10' B1' B5' 69.5(3) . . ?
B10' B1' B3' 107.8(3) . . ?
B5' B1' B3' 107.2(3) . . ?
B10' B1' B4' 60.8(3) . . ?
B5' B1' B4' 117.7(3) . . ?
B3' B1' B4' 60.1(3) . . ?
B10' B1' B2' 118.0(3) . . ?
B5' B1' B2' 60.5(2) . . ?
B3' B1' B2' 60.0(2) . . ?
B4' B1' B2' 114.3(3) . . ?
B10' B1' H1' 115.0(17) . . ?
B5' B1' H1' 113.7(17) . . ?
B3' B1' H1' 128.4(17) . . ?
B4' B1' H1' 119.8(17) . . ?
B2' B1' H1' 117.1(17) . . ?
B6' B2' B3' 113.0(3) . . ?
B6' B2' B5' 62.3(2) . . ?
B3' B2' B5' 105.9(3) . . ?
B6' B2' B1' 113.2(3) . . ?
B3' B2' B1' 59.6(3) . . ?
B5' B2' B1' 59.0(2) . . ?
B6' B2' B7' 62.0(2) . . ?
B3' B2' B7' 59.3(3) . . ?
B5' B2' B7' 105.2(3) . . ?
B1' B2' B7' 106.4(3) . . ?
B6' B2' H2' 119.0(16) . . ?
B3' B2' H2' 120.0(17) . . ?
B5' B2' H2' 123.2(17) . . ?
B1' B2' H2' 118.2(16) . . ?
B7' B2' H2' 125.7(16) . . ?
B8' B3' B7' 68.7(3) . . ?
B8' B3' B1' 108.2(3) . . ?
B7' B3' B1' 108.1(3) . . ?
B8' B3' B2' 117.5(3) . . ?
B7' B3' B2' 60.7(2) . . ?
B1' B3' B2' 60.4(2) . . ?
B8' B3' B4' 61.4(3) . . ?
B7' B3' B4' 118.1(3) . . ?
B1' B3' B4' 60.3(3) . . ?
B2' B3' B4' 114.9(3) . . ?
B8' B3' H3' 115(2) . . ?
B7' B3' H3' 115(2) . . ?
B1' B3' H3' 127(2) . . ?
B2' B3' H3' 118(2) . . ?
B4' B3' H3' 118(2) . . ?
B9' B4' B3' 110.1(3) . . ?
B9' B4' B10' 62.0(3) . . ?
B3' B4' B10' 105.4(3) . . ?
B9' B4' B1' 110.6(3) . . ?
B3' B4' B1' 59.6(3) . . ?
B10' B4' B1' 58.2(3) . . ?
B9' B4' B8' 61.1(3) . . ?
B3' B4' B8' 58.1(3) . . ?
B10' B4' B8' 105.3(3) . . ?
B1' B4' B8' 105.0(3) . . ?
B9' B4' H4' 119.7(17) . . ?
B3' B4' H4' 120.5(17) . . ?
B10' B4' H4' 125.1(18) . . ?
B1' B4' H4' 121.8(17) . . ?
B8' B4' H4' 123.4(18) . . ?
B1' B5' B2' 60.5(2) . . ?
B1' B5' B6' 110.9(3) . . ?
B2' B5' B6' 58.2(2) . . ?
B1' B5' B10' 54.7(2) . . ?
B2' B5' B10' 106.0(3) . . ?
B6' B5' B10' 119.3(3) . . ?
B1' B5' H5' 121.5(18) . . ?
B2' B5' H5' 131.7(18) . . ?
B6' B5' H5' 121.7(18) . . ?
B10' B5' H5' 111.0(18) . . ?
B1' B5' H56' 130.2(16) . . ?
B2' B5' H56' 103.2(16) . . ?
B6' B5' H56' 48.0(16) . . ?
B10' B5' H56' 93.3(16) . . ?
H5' B5' H56' 104(2) . . ?
B1 B6' B2' 132.2(3) . . ?
B1 B6' B7' 127.2(3) . . ?
B2' B6' B7' 59.8(2) . . ?
B1 B6' B5' 129.5(3) . . ?
B2' B6' B5' 59.5(2) . . ?
B7' B6' B5' 101.7(3) . . ?
B1 B6' H56' 112.1(15) . . ?
B2' B6' H56' 100.9(16) . . ?
B7' B6' H56' 114.1(15) . . ?
B5' B6' H56' 44.3(15) . . ?
B1 B6' H67' 116.1(13) . . ?
B2' B6' H67' 96.8(13) . . ?
B7' B6' H67' 41.9(13) . . ?
B5' B6' H67' 108.4(13) . . ?
H56' B6' H67' 90(2) . . ?
B3' B7' B2' 59.9(3) . . ?
B3' B7' B6' 110.2(3) . . ?
B2' B7' B6' 58.2(2) . . ?
B3' B7' B8' 55.0(2) . . ?
B2' B7' B8' 105.7(3) . . ?
B6' B7' B8' 118.7(3) . . ?
B3' B7' H7' 123.4(16) . . ?
B2' B7' H7' 128.2(17) . . ?
B6' B7' H7' 118.6(17) . . ?
B8' B7' H7' 115.6(17) . . ?
B3' B7' H67' 123.8(15) . . ?
B2' B7' H67' 102.0(15) . . ?
B6' B7' H67' 49.5(15) . . ?
B8' B7' H67' 87.3(15) . . ?
H7' B7' H67' 110(2) . . ?
B3' B8' B9' 109.0(4) . . ?
B3' B8' B4' 60.5(3) . . ?
B9' B8' B4' 57.2(3) . . ?
B3' B8' B7' 56.3(2) . . ?
B9' B8' B7' 117.2(3) . . ?
B4' B8' B7' 107.4(3) . . ?
B3' B8' H8' 125(2) . . ?
B9' B8' H8' 119(2) . . ?
B4' B8' H8' 128(2) . . ?
B7' B8' H8' 115(2) . . ?
B3' B8' H89' 128.5(14) . . ?
B9' B8' H89' 44.9(13) . . ?
B4' B8' H89' 99.8(14) . . ?
B7' B8' H89' 93.2(13) . . ?
H8' B8' H89' 105(2) . . ?
B4' B9' B8' 61.7(3) . . ?
B4' B9' B10' 60.8(3) . . ?
B8' B9' B10' 104.9(3) . . ?
B4' B9' H9' 127.2(18) . . ?
B8' B9' H9' 129.0(18) . . ?
B10' B9' H9' 123.2(18) . . ?
B4' B9' H89' 105.1(14) . . ?
B8' B9' H89' 45.9(13) . . ?
B10' B9' H89' 117.9(14) . . ?
H9' B9' H89' 113(2) . . ?
B4' B9' H91' 101.4(16) . . ?
B8' B9' H91' 114.5(15) . . ?
B10' B9' H91' 44.0(16) . . ?
H9' B9' H91' 112(2) . . ?
H89' B9' H91' 93(2) . . ?
B1' B10' B4' 60.9(3) . . ?
B1' B10' B9' 108.8(3) . . ?
B4' B10' B9' 57.2(3) . . ?
B1' B10' B5' 55.8(2) . . ?
B4' B10' B5' 106.8(3) . . ?
B9' B10' B5' 115.7(3) . . ?
B1' B10' H10' 124.4(18) . . ?
B4' B10' H10' 128.2(18) . . ?
B9' B10' H10' 119.9(18) . . ?
B5' B10' H10' 116.2(18) . . ?
B1' B10' H91' 125.0(16) . . ?
B4' B10' H91' 99.2(17) . . ?
B9' B10' H91' 45.4(16) . . ?
B5' B10' H91' 89.5(16) . . ?
H10' B10' H91' 108(2) . . ?

loop_
_geom_bond_atom_site_label_1
_geom_bond_atom_site_label_2
_geom_bond_distance
_geom_bond_site_symmetry_2
_geom_bond_publ_flag
S1 C11 1.794(4) . ?
S1 C12 1.807(4) . ?
S1 B6 1.942(4) . ?
S2 C21 1.786(4) . ?
S2 C22 1.790(5) . ?
S2 B9 1.929(4) . ?
C11 H11A 0.9700 . ?
C11 H11B 0.9700 . ?
C11 H11C 0.9700 . ?
C12 H12A 0.9700 . ?
C12 H12B 0.9700 . ?
C12 H12C 0.9700 . ?
C21 H21A 0.9700 . ?
C21 H21B 0.9700 . ?
C21 H21C 0.9700 . ?
C22 H22A 0.9700 . ?
C22 H22B 0.9700 . ?
C22 H22C 0.9700 . ?
B1 B6' 1.693(6) . ?
B1 B4 1.774(6) . ?
B1 B10 1.798(6) . ?
B1 B2 1.803(6) . ?
B1 B5 1.811(6) . ?
B1 B3 1.839(6) . ?
B2 B6 1.744(6) . ?
B2 B7 1.754(6) . ?
B2 B3 1.766(6) . ?
B2 B5 1.781(6) . ?
B2 H2 1.14(3) . ?
B3 B4 1.773(6) . ?
B3 B8 1.791(6) . ?
B3 B7 1.803(6) . ?
B3 H3 1.11(3) . ?
B4 B9 1.762(6) . ?
B4 B10 1.769(6) . ?
B4 B8 1.777(6) . ?
B4 H4 1.07(3) . ?
B5 B6 1.863(6) . ?
B5 B10 1.900(6) . ?
B5 H5 1.11(3) . ?
B5 H510 1.28(3) . ?
B6 B7 1.888(6) . ?
B6 H6 1.12(3) . ?
B7 B8 1.891(6) . ?
B7 H7 1.12(3) . ?
B7 H78 1.27(3) . ?
B8 B9 1.881(6) . ?
B8 H8 1.06(3) . ?
B8 H78 1.27(3) . ?
B9 B10 1.853(6) . ?
B9 H9 1.12(3) . ?
B10 H10 1.09(3) . ?
B10 H510 1.31(3) . ?
B1' B10' 1.742(6) . ?
B1' B5' 1.764(6) . ?
B1' B3' 1.777(6) . ?
B1' B4' 1.791(7) . ?
B1' B2' 1.791(6) . ?
B1' H1' 1.09(3) . ?
B2' B6' 1.766(6) . ?
B2' B3' 1.783(6) . ?
B2' B5' 1.790(6) . ?
B2' B7' 1.797(6) . ?
B2' H2' 1.10(3) . ?
B3' B8' 1.744(7) . ?
B3' B7' 1.772(6) . ?
B3' B4' 1.787(6) . ?
B3' H3' 1.06(4) . ?
B4' B9' 1.721(7) . ?
B4' B10' 1.789(7) . ?
B4' B8' 1.802(7) . ?
B4' H4' 1.11(3) . ?
B5' B6' 1.839(6) . ?
B5' B10' 1.999(6) . ?
B5' H5' 1.17(4) . ?
B5' H56' 1.28(4) . ?
B6' B7' 1.836(6) . ?
B6' H56' 1.37(4) . ?
B6' H67' 1.40(3) . ?
B7' B8' 1.982(6) . ?
B7' H7' 1.14(3) . ?
B7' H67' 1.23(3) . ?
B8' B9' 1.791(7) . ?
B8' H8' 1.08(4) . ?
B8' H89' 1.29(3) . ?
B9' B10' 1.809(7) . ?
B9' H9' 1.06(3) . ?
B9' H89' 1.27(3) . ?
B9' H91' 1.29(3) . ?
B10' H10' 1.08(3) . ?
B10' H91' 1.26(3) . ?

loop_
_geom_torsion_atom_site_label_1
_geom_torsion_atom_site_label_2
_geom_torsion_atom_site_label_3
_geom_torsion_atom_site_label_4
_geom_torsion
_geom_torsion_site_symmetry_1
_geom_torsion_site_symmetry_2
_geom_torsion_site_symmetry_3
_geom_torsion_site_symmetry_4
_geom_torsion_publ_flag
B6' B1 B2 B6 145.0(3) . . . . ?
B4 B1 B2 B6 -69.4(4) . . . . ?
B10 B1 B2 B6 -7.5(4) . . . . ?
B5 B1 B2 B6 34.3(3) . . . . ?
B3 B1 B2 B6 -108.0(3) . . . . ?
B6' B1 B2 B7 -142.4(3) . . . . ?
B4 B1 B2 B7 3.3(4) . . . . ?
B10 B1 B2 B7 65.1(4) . . . . ?
B5 B1 B2 B7 106.9(3) . . . . ?
B3 B1 B2 B7 -35.3(3) . . . . ?
B6' B1 B2 B3 -107.0(4) . . . . ?
B4 B1 B2 B3 38.6(3) . . . . ?
B10 B1 B2 B3 100.4(3) . . . . ?
B5 B1 B2 B3 142.2(3) . . . . ?
B6' B1 B2 B5 110.7(4) . . . . ?
B4 B1 B2 B5 -103.6(3) . . . . ?
B10 B1 B2 B5 -41.8(3) . . . . ?
B3 B1 B2 B5 -142.2(3) . . . . ?
B6 B2 B3 B4 67.1(4) . . . . ?
B7 B2 B3 B4 104.0(3) . . . . ?
B5 B2 B3 B4 -3.7(4) . . . . ?
B1 B2 B3 B4 -38.9(3) . . . . ?
B6 B2 B3 B8 4.4(4) . . . . ?
B7 B2 B3 B8 41.2(3) . . . . ?
B5 B2 B3 B8 -66.4(4) . . . . ?
B1 B2 B3 B8 -101.7(3) . . . . ?
B6 B2 B3 B7 -36.9(3) . . . . ?
B5 B2 B3 B7 -107.7(3) . . . . ?
B1 B2 B3 B7 -142.9(3) . . . . ?
B6 B2 B3 B1 106.0(3) . . . . ?
B7 B2 B3 B1 142.9(3) . . . . ?
B5 B2 B3 B1 35.2(3) . . . . ?
B6' B1 B3 B2 112.9(4) . . . . ?
B4 B1 B3 B2 -134.9(3) . . . . ?
B10 B1 B3 B2 -100.6(3) . . . . ?
B5 B1 B3 B2 -33.4(3) . . . . ?
B6' B1 B3 B4 -112.2(4) . . . . ?
B10 B1 B3 B4 34.3(3) . . . . ?
B2 B1 B3 B4 134.9(3) . . . . ?
B5 B1 B3 B4 101.4(3) . . . . ?
B6' B1 B3 B8 -146.2(3) . . . . ?
B4 B1 B3 B8 -34.0(3) . . . . ?
B10 B1 B3 B8 0.3(4) . . . . ?
B2 B1 B3 B8 100.9(3) . . . . ?
B5 B1 B3 B8 67.4(4) . . . . ?
B6' B1 B3 B7 146.1(3) . . . . ?
B4 B1 B3 B7 -101.7(3) . . . . ?
B10 B1 B3 B7 -67.4(4) . . . . ?
B2 B1 B3 B7 33.2(3) . . . . ?
B5 B1 B3 B7 -0.3(4) . . . . ?
B2 B3 B4 B9 -66.3(4) . . . . ?
B8 B3 B4 B9 36.5(3) . . . . ?
B7 B3 B4 B9 -4.5(4) . . . . ?
B1 B3 B4 B9 -105.8(3) . . . . ?
B2 B3 B4 B10 3.5(4) . . . . ?
B8 B3 B4 B10 106.2(3) . . . . ?
B7 B3 B4 B10 65.3(4) . . . . ?
B1 B3 B4 B10 -36.1(3) . . . . ?
B2 B3 B4 B1 39.5(3) . . . . ?
B8 B3 B4 B1 142.3(3) . . . . ?
B7 B3 B4 B1 101.3(3) . . . . ?
B2 B3 B4 B8 -102.8(3) . . . . ?
B7 B3 B4 B8 -40.9(3) . . . . ?
B1 B3 B4 B8 -142.3(3) . . . . ?
B6' B1 B4 B9 -146.2(3) . . . . ?
B10 B1 B4 B9 -35.5(3) . . . . ?
B2 B1 B4 B9 67.8(4) . . . . ?
B5 B1 B4 B9 6.3(4) . . . . ?
B3 B1 B4 B9 106.0(3) . . . . ?
B6' B1 B4 B10 -110.7(4) . . . . ?
B2 B1 B4 B10 103.4(3) . . . . ?
B5 B1 B4 B10 41.8(3) . . . . ?
B3 B1 B4 B10 141.6(3) . . . . ?
B6' B1 B4 B3 107.7(4) . . . . ?
B10 B1 B4 B3 -141.6(3) . . . . ?
B2 B1 B4 B3 -38.2(3) . . . . ?
B5 B1 B4 B3 -99.7(3) . . . . ?
B6' B1 B4 B8 143.0(4) . . . . ?
B10 B1 B4 B8 -106.3(3) . . . . ?
B2 B1 B4 B8 -3.0(4) . . . . ?
B5 B1 B4 B8 -64.5(4) . . . . ?
B3 B1 B4 B8 35.3(3) . . . . ?
B6 B2 B5 B1 -145.4(3) . . . . ?
B7 B2 B5 B1 -103.8(3) . . . . ?
B3 B2 B5 B1 -35.8(3) . . . . ?
B7 B2 B5 B6 41.7(3) . . . . ?
B3 B2 B5 B6 109.7(3) . . . . ?
B1 B2 B5 B6 145.4(3) . . . . ?
B6 B2 B5 B10 -107.2(3) . . . . ?
B7 B2 B5 B10 -65.5(4) . . . . ?
B3 B2 B5 B10 2.5(4) . . . . ?
B1 B2 B5 B10 38.3(3) . . . . ?
B6' B1 B5 B2 -112.3(4) . . . . ?
B4 B1 B5 B2 95.1(3) . . . . ?
B10 B1 B5 B2 135.0(3) . . . . ?
B3 B1 B5 B2 33.0(3) . . . . ?
B6' B1 B5 B6 -142.6(3) . . . . ?
B4 B1 B5 B6 64.8(4) . . . . ?
B10 B1 B5 B6 104.7(3) . . . . ?
B2 B1 B5 B6 -30.3(3) . . . . ?
B3 B1 B5 B6 2.7(4) . . . . ?
B6' B1 B5 B10 112.7(4) . . . . ?
B4 B1 B5 B10 -39.9(3) . . . . ?
B2 B1 B5 B10 -135.0(3) . . . . ?
B3 B1 B5 B10 -102.0(3) . . . . ?
B7 B2 B6 B5 -138.6(3) . . . . ?
B3 B2 B6 B5 -103.1(3) . . . . ?
B1 B2 B6 B5 -33.2(3) . . . . ?
B3 B2 B6 B7 35.5(3) . . . . ?
B5 B2 B6 B7 138.6(3) . . . . ?
B1 B2 B6 B7 105.4(3) . . . . ?
B7 B2 B6 S1 111.7(3) . . . . ?
B3 B2 B6 S1 147.2(3) . . . . ?
B5 B2 B6 S1 -109.7(3) . . . . ?
B1 B2 B6 S1 -142.9(3) . . . . ?
B1 B5 B6 B2 31.5(3) . . . . ?
B10 B5 B6 B2 93.8(3) . . . . ?
B2 B5 B6 B7 -35.4(3) . . . . ?
B1 B5 B6 B7 -3.9(4) . . . . ?
B10 B5 B6 B7 58.4(4) . . . . ?
B2 B5 B6 S1 104.6(3) . . . . ?
B1 B5 B6 S1 136.1(3) . . . . ?
B10 B5 B6 S1 -161.6(2) . . . . ?
C11 S1 B6 B2 23.6(3) . . . . ?
C12 S1 B6 B2 128.4(3) . . . . ?
C11 S1 B6 B5 -43.9(3) . . . . ?
C12 S1 B6 B5 61.0(3) . . . . ?
C11 S1 B6 B7 89.8(3) . . . . ?
C12 S1 B6 B7 -165.3(3) . . . . ?
B6 B2 B7 B3 143.8(3) . . . . ?
B5 B2 B7 B3 102.8(3) . . . . ?
B1 B2 B7 B3 35.5(3) . . . . ?
B3 B2 B7 B6 -143.8(3) . . . . ?
B5 B2 B7 B6 -41.0(3) . . . . ?
B1 B2 B7 B6 -108.3(3) . . . . ?
B6 B2 B7 B8 106.1(3) . . . . ?
B3 B2 B7 B8 -37.7(3) . . . . ?
B5 B2 B7 B8 65.0(4) . . . . ?
B1 B2 B7 B8 -2.3(4) . . . . ?
B4 B3 B7 B2 -96.4(3) . . . . ?
B8 B3 B7 B2 -135.7(3) . . . . ?
B1 B3 B7 B2 -33.6(3) . . . . ?
B2 B3 B7 B6 31.4(3) . . . . ?
B4 B3 B7 B6 -65.0(4) . . . . ?
B8 B3 B7 B6 -104.2(3) . . . . ?
B1 B3 B7 B6 -2.2(4) . . . . ?
B2 B3 B7 B8 135.7(3) . . . . ?
B4 B3 B7 B8 39.3(3) . . . . ?
B1 B3 B7 B8 102.0(3) . . . . ?
B5 B6 B7 B2 36.1(3) . . . . ?
S1 B6 B7 B2 -103.0(3) . . . . ?
B2 B6 B7 B3 -32.3(3) . . . . ?
B5 B6 B7 B3 3.7(4) . . . . ?
S1 B6 B7 B3 -135.3(3) . . . . ?
B2 B6 B7 B8 -94.1(3) . . . . ?
B5 B6 B7 B8 -58.1(4) . . . . ?
S1 B6 B7 B8 162.9(3) . . . . ?
B9 B4 B8 B3 -143.1(3) . . . . ?
B10 B4 B8 B3 -103.1(3) . . . . ?
B1 B4 B8 B3 -36.0(3) . . . . ?
B10 B4 B8 B9 39.9(3) . . . . ?
B3 B4 B8 B9 143.1(3) . . . . ?
B1 B4 B8 B9 107.1(3) . . . . ?
B9 B4 B8 B7 -105.4(3) . . . . ?
B10 B4 B8 B7 -65.5(4) . . . . ?
B3 B4 B8 B7 37.7(3) . . . . ?
B1 B4 B8 B7 1.7(4) . . . . ?
B2 B3 B8 B4 97.3(3) . . . . ?
B7 B3 B8 B4 136.4(3) . . . . ?
B1 B3 B8 B4 33.6(3) . . . . ?
B2 B3 B8 B9 65.1(4) . . . . ?
B4 B3 B8 B9 -32.2(3) . . . . ?
B7 B3 B8 B9 104.2(3) . . . . ?
B1 B3 B8 B9 1.4(4) . . . . ?
B2 B3 B8 B7 -39.1(3) . . . . ?
B4 B3 B8 B7 -136.4(3) . . . . ?
B1 B3 B8 B7 -102.8(3) . . . . ?
B2 B7 B8 B4 0.4(4) . . . . ?
B3 B7 B8 B4 -38.1(3) . . . . ?
B6 B7 B8 B4 60.3(4) . . . . ?
B2 B7 B8 B3 38.5(3) . . . . ?
B6 B7 B8 B3 98.5(3) . . . . ?
B2 B7 B8 B9 -60.3(4) . . . . ?
B3 B7 B8 B9 -98.8(3) . . . . ?
B6 B7 B8 B9 -0.3(4) . . . . ?
B3 B4 B9 B10 104.1(3) . . . . ?
B1 B4 B9 B10 34.7(3) . . . . ?
B8 B4 B9 B10 139.1(3) . . . . ?
B10 B4 B9 B8 -139.1(3) . . . . ?
B3 B4 B9 B8 -35.1(3) . . . . ?
B1 B4 B9 B8 -104.5(4) . . . . ?
B10 B4 B9 S2 108.2(3) . . . . ?
B3 B4 B9 S2 -147.8(3) . . . . ?
B1 B4 B9 S2 142.9(3) . . . . ?
B8 B4 B9 S2 -112.7(3) . . . . ?
B3 B8 B9 B4 33.0(3) . . . . ?
B7 B8 B9 B4 95.5(3) . . . . ?
B4 B8 B9 B10 -35.5(3) . . . . ?
B3 B8 B9 B10 -2.5(4) . . . . ?
B7 B8 B9 B10 60.0(3) . . . . ?
B4 B8 B9 S2 95.4(3) . . . . ?
B3 B8 B9 S2 128.4(3) . . . . ?
B7 B8 B9 S2 -169.1(3) . . . . ?
C21 S2 B9 B4 117.8(3) . . . . ?
C22 S2 B9 B4 -136.5(3) . . . . ?
C21 S2 B9 B10 -178.9(3) . . . . ?
C22 S2 B9 B10 -73.2(3) . . . . ?
C21 S2 B9 B8 54.3(4) . . . . ?
C22 S2 B9 B8 160.0(3) . . . . ?
B9 B4 B10 B1 143.6(3) . . . . ?
B3 B4 B10 B1 36.6(3) . . . . ?
B8 B4 B10 B1 103.3(3) . . . . ?
B3 B4 B10 B9 -107.0(3) . . . . ?
B1 B4 B10 B9 -143.6(3) . . . . ?
B8 B4 B10 B9 -40.3(3) . . . . ?
B9 B4 B10 B5 105.1(3) . . . . ?
B3 B4 B10 B5 -1.9(4) . . . . ?
B1 B4 B10 B5 -38.6(3) . . . . ?
B8 B4 B10 B5 64.8(4) . . . . ?
B6' B1 B10 B4 111.6(4) . . . . ?
B2 B1 B10 B4 -95.4(3) . . . . ?
B5 B1 B10 B4 -135.1(3) . . . . ?
B3 B1 B10 B4 -34.0(3) . . . . ?
B6' B1 B10 B9 143.8(3) . . . . ?
B4 B1 B10 B9 32.2(3) . . . . ?
B2 B1 B10 B9 -63.2(4) . . . . ?
B5 B1 B10 B9 -102.9(3) . . . . ?
B3 B1 B10 B9 -1.9(4) . . . . ?
B6' B1 B10 B5 -113.3(4) . . . . ?
B4 B1 B10 B5 135.1(3) . . . . ?
B2 B1 B10 B5 39.7(3) . . . . ?
B3 B1 B10 B5 101.1(3) . . . . ?
B8 B9 B10 B4 35.4(3) . . . . ?
S2 B9 B10 B4 -97.7(3) . . . . ?
B4 B9 B10 B1 -32.7(3) . . . . ?
B8 B9 B10 B1 2.6(4) . . . . ?
S2 B9 B10 B1 -130.4(3) . . . . ?
B4 B9 B10 B5 -95.3(3) . . . . ?
B8 B9 B10 B5 -59.9(3) . . . . ?
S2 B9 B10 B5 167.0(2) . . . . ?
B2 B5 B10 B4 -0.3(4) . . . . ?
B1 B5 B10 B4 39.1(3) . . . . ?
B6 B5 B10 B4 -60.5(4) . . . . ?
B2 B5 B10 B1 -39.4(3) . . . . ?
B6 B5 B10 B1 -99.6(3) . . . . ?
B2 B5 B10 B9 60.7(3) . . . . ?
B1 B5 B10 B9 100.2(3) . . . . ?
B6 B5 B10 B9 0.6(4) . . . . ?
B10' B1' B2' B6' -8.7(5) . . . . ?
B5' B1' B2' B6' 32.1(3) . . . . ?
B3' B1' B2' B6' -104.0(4) . . . . ?
B4' B1' B2' B6' -77.2(4) . . . . ?
B10' B1' B2' B3' 95.3(4) . . . . ?
B5' B1' B2' B3' 136.2(3) . . . . ?
B4' B1' B2' B3' 26.8(3) . . . . ?
B10' B1' B2' B5' -40.8(4) . . . . ?
B3' B1' B2' B5' -136.2(3) . . . . ?
B4' B1' B2' B5' -109.3(4) . . . . ?
B10' B1' B2' B7' 57.4(4) . . . . ?
B5' B1' B2' B7' 98.2(3) . . . . ?
B3' B1' B2' B7' -38.0(3) . . . . ?
B4' B1' B2' B7' -11.2(4) . . . . ?
B10' B1' B3' B8' -0.7(4) . . . . ?
B5' B1' B3' B8' 72.7(4) . . . . ?
B4' B1' B3' B8' -39.9(3) . . . . ?
B2' B1' B3' B8' 111.8(3) . . . . ?
B10' B1' B3' B7' -73.5(4) . . . . ?
B5' B1' B3' B7' -0.1(4) . . . . ?
B4' B1' B3' B7' -112.6(4) . . . . ?
B2' B1' B3' B7' 39.0(3) . . . . ?
B10' B1' B3' B2' -112.5(3) . . . . ?
B5' B1' B3' B2' -39.1(3) . . . . ?
B4' B1' B3' B2' -151.7(3) . . . . ?
B10' B1' B3' B4' 39.2(3) . . . . ?
B5' B1' B3' B4' 112.6(3) . . . . ?
B2' B1' B3' B4' 151.7(3) . . . . ?
B6' B2' B3' B8' 8.0(5) . . . . ?
B5' B2' B3' B8' -58.1(4) . . . . ?
B1' B2' B3' B8' -96.3(4) . . . . ?
B7' B2' B3' B8' 40.4(3) . . . . ?
B6' B2' B3' B7' -32.4(3) . . . . ?
B5' B2' B3' B7' -98.5(3) . . . . ?
B1' B2' B3' B7' -136.6(3) . . . . ?
B6' B2' B3' B1' 104.3(3) . . . . ?
B5' B2' B3' B1' 38.1(3) . . . . ?
B7' B2' B3' B1' 136.6(3) . . . . ?
B6' B2' B3' B4' 77.3(4) . . . . ?
B5' B2' B3' B4' 11.1(4) . . . . ?
B1' B2' B3' B4' -27.0(3) . . . . ?
B7' B2' B3' B4' 109.6(4) . . . . ?
B8' B3' B4' B9' 33.4(3) . . . . ?
B7' B3' B4' B9' -7.0(5) . . . . ?
B1' B3' B4' B9' -102.7(4) . . . . ?
B2' B3' B4' B9' -75.7(4) . . . . ?
B8' B3' B4' B10' 98.7(3) . . . . ?
B7' B3' B4' B10' 58.3(4) . . . . ?
B1' B3' B4' B10' -37.4(3) . . . . ?
B2' B3' B4' B10' -10.4(4) . . . . ?
B8' B3' B4' B1' 136.1(3) . . . . ?
B7' B3' B4' B1' 95.7(4) . . . . ?
B2' B3' B4' B1' 27.0(3) . . . . ?
B7' B3' B4' B8' -40.3(4) . . . . ?
B1' B3' B4' B8' -136.1(3) . . . . ?
B2' B3' B4' B8' -109.0(4) . . . . ?
B10' B1' B4' B9' -34.6(3) . . . . ?
B5' B1' B4' B9' 7.0(5) . . . . ?
B3' B1' B4' B9' 101.8(4) . . . . ?
B2' B1' B4' B9' 75.1(4) . . . . ?
B10' B1' B4' B3' -136.5(3) . . . . ?
B5' B1' B4' B3' -94.8(4) . . . . ?
B2' B1' B4' B3' -26.8(3) . . . . ?
B5' B1' B4' B10' 41.7(3) . . . . ?
B3' B1' B4' B10' 136.5(3) . . . . ?
B2' B1' B4' B10' 109.7(4) . . . . ?
B10' B1' B4' B8' -98.9(3) . . . . ?
B5' B1' B4' B8' -57.2(4) . . . . ?
B3' B1' B4' B8' 37.6(3) . . . . ?
B2' B1' B4' B8' 10.8(4) . . . . ?
B10' B1' B5' B2' 142.0(3) . . . . ?
B3' B1' B5' B2' 38.9(3) . . . . ?
B4' B1' B5' B2' 103.7(4) . . . . ?
B10' B1' B5' B6' 111.8(4) . . . . ?
B3' B1' B5' B6' 8.7(4) . . . . ?
B4' B1' B5' B6' 73.5(4) . . . . ?
B2' B1' B5' B6' -30.2(3) . . . . ?
B3' B1' B5' B10' -103.1(4) . . . . ?
B4' B1' B5' B10' -38.3(3) . . . . ?
B2' B1' B5' B10' -142.0(3) . . . . ?
B6' B2' B5' B1' -146.5(3) . . . . ?
B3' B2' B5' B1' -38.4(3) . . . . ?
B7' B2' B5' B1' -100.2(3) . . . . ?
B3' B2' B5' B6' 108.1(3) . . . . ?
B1' B2' B5' B6' 146.5(3) . . . . ?
B7' B2' B5' B6' 46.2(3) . . . . ?
B6' B2' B5' B10' -114.9(3) . . . . ?
B3' B2' B5' B10' -6.9(4) . . . . ?
B1' B2' B5' B10' 31.6(3) . . . . ?
B7' B2' B5' B10' -68.7(4) . . . . ?
B4 B1 B6' B2' 86.8(5) . . . . ?
B10 B1 B6' B2' 15.0(6) . . . . ?
B2 B1 B6' B2' -133.8(4) . . . . ?
B5 B1 B6' B2' -62.0(6) . . . . ?
B3 B1 B6' B2' 156.8(4) . . . . ?
B4 B1 B6' B7' 167.4(3) . . . . ?
B10 B1 B6' B7' 95.6(4) . . . . ?
B2 B1 B6' B7' -53.2(5) . . . . ?
B5 B1 B6' B7' 18.6(6) . . . . ?
B3 B1 B6' B7' -122.6(4) . . . . ?
B4 B1 B6' B5' 4.9(6) . . . . ?
B10 B1 B6' B5' -66.9(5) . . . . ?
B2 B1 B6' B5' 144.2(4) . . . . ?
B5 B1 B6' B5' -143.9(4) . . . . ?
B3 B1 B6' B5' 74.9(5) . . . . ?
B3' B2' B6' B1 146.0(4) . . . . ?
B5' B2' B6' B1 -117.5(5) . . . . ?
B1' B2' B6' B1 -148.5(4) . . . . ?
B7' B2' B6' B1 114.6(5) . . . . ?
B3' B2' B6' B7' 31.4(3) . . . . ?
B5' B2' B6' B7' 127.9(3) . . . . ?
B1' B2' B6' B7' 96.9(4) . . . . ?
B3' B2' B6' B5' -96.5(3) . . . . ?
B1' B2' B6' B5' -31.0(3) . . . . ?
B7' B2' B6' B5' -127.9(3) . . . . ?
B1' B5' B6' B1 152.7(4) . . . . ?
B2' B5' B6' B1 121.7(4) . . . . ?
B10' B5' B6' B1 -146.9(4) . . . . ?
B1' B5' B6' B2' 31.0(3) . . . . ?
B10' B5' B6' B2' 91.3(4) . . . . ?
B1' B5' B6' B7' -13.2(4) . . . . ?
B2' B5' B6' B7' -44.2(3) . . . . ?
B10' B5' B6' B7' 47.2(4) . . . . ?
B8' B3' B7' B2' -141.9(3) . . . . ?
B1' B3' B7' B2' -38.9(3) . . . . ?
B4' B3' B7' B2' -104.3(4) . . . . ?
B8' B3' B7' B6' -111.6(3) . . . . ?
B1' B3' B7' B6' -8.6(4) . . . . ?
B2' B3' B7' B6' 30.3(3) . . . . ?
B4' B3' B7' B6' -74.0(4) . . . . ?
B1' B3' B7' B8' 103.0(4) . . . . ?
B2' B3' B7' B8' 141.9(3) . . . . ?
B4' B3' B7' B8' 37.6(3) . . . . ?
B6' B2' B7' B3' 146.1(3) . . . . ?
B5' B2' B7' B3' 99.7(3) . . . . ?
B1' B2' B7' B3' 38.1(3) . . . . ?
B3' B2' B7' B6' -146.1(3) . . . . ?
B5' B2' B7' B6' -46.4(3) . . . . ?
B1' B2' B7' B6' -108.0(3) . . . . ?
B6' B2' B7' B8' 114.4(3) . . . . ?
B3' B2' B7' B8' -31.7(3) . . . . ?
B5' B2' B7' B8' 68.0(4) . . . . ?
B1' B2' B7' B8' 6.5(4) . . . . ?
B1 B6' B7' B3' -153.3(4) . . . . ?
B2' B6' B7' B3' -31.0(3) . . . . ?
B5' B6' B7' B3' 13.0(4) . . . . ?
B1 B6' B7' B2' -122.3(4) . . . . ?
B5' B6' B7' B2' 44.0(3) . . . . ?
B1 B6' B7' B8' 146.4(4) . . . . ?
B2' B6' B7' B8' -91.3(4) . . . . ?
B5' B6' B7' B8' -47.3(4) . . . . ?
B7' B3' B8' B9' 110.6(3) . . . . ?
B1' B3' B8' B9' 7.7(4) . . . . ?
B2' B3' B8' B9' 73.2(4) . . . . ?
B4' B3' B8' B9' -31.6(3) . . . . ?
B7' B3' B8' B4' 142.2(3) . . . . ?
B1' B3' B8' B4' 39.4(3) . . . . ?
B2' B3' B8' B4' 104.8(4) . . . . ?
B1' B3' B8' B7' -102.8(3) . . . . ?
B2' B3' B8' B7' -37.4(3) . . . . ?
B4' B3' B8' B7' -142.2(3) . . . . ?
B9' B4' B8' B3' -143.9(4) . . . . ?
B10' B4' B8' B3' -98.8(3) . . . . ?
B1' B4' B8' B3' -38.3(3) . . . . ?
B3' B4' B8' B9' 143.9(4) . . . . ?
B10' B4' B8' B9' 45.0(3) . . . . ?
B1' B4' B8' B9' 105.6(4) . . . . ?
B9' B4' B8' B7' -111.5(3) . . . . ?
B3' B4' B8' B7' 32.3(3) . . . . ?
B10' B4' B8' B7' -66.5(4) . . . . ?
B1' B4' B8' B7' -5.9(4) . . . . ?
B2' B7' B8' B3' 33.7(3) . . . . ?
B6' B7' B8' B3' 95.6(4) . . . . ?
B3' B7' B8' B9' -95.6(4) . . . . ?
B2' B7' B8' B9' -61.9(4) . . . . ?
B6' B7' B8' B9' 0.1(5) . . . . ?
B3' B7' B8' B4' -34.0(3) . . . . ?
B2' B7' B8' B4' -0.3(4) . . . . ?
B6' B7' B8' B4' 61.6(4) . . . . ?
B3' B4' B9' B8' -32.2(3) . . . . ?
B10' B4' B9' B8' -129.4(3) . . . . ?
B1' B4' B9' B8' -96.2(4) . . . . ?
B3' B4' B9' B10' 97.2(4) . . . . ?
B1' B4' B9' B10' 33.2(3) . . . . ?
B8' B4' B9' B10' 129.4(3) . . . . ?
B3' B8' B9' B4' 32.9(3) . . . . ?
B7' B8' B9' B4' 94.0(4) . . . . ?
B3' B8' B9' B10' -11.4(4) . . . . ?
B4' B8' B9' B10' -44.3(3) . . . . ?
B7' B8' B9' B10' 49.8(4) . . . . ?
B5' B1' B10' B4' -141.1(3) . . . . ?
B3' B1' B10' B4' -38.8(3) . . . . ?
B2' B1' B10' B4' -103.7(4) . . . . ?
B5' B1' B10' B9' -108.8(3) . . . . ?
B3' B1' B10' B9' -6.5(4) . . . . ?
B4' B1' B10' B9' 32.3(3) . . . . ?
B2' B1' B10' B9' -71.4(4) . . . . ?
B3' B1' B10' B5' 102.3(3) . . . . ?
B4' B1' B10' B5' 141.1(3) . . . . ?
B2' B1' B10' B5' 37.4(3) . . . . ?
B9' B4' B10' B1' 143.0(3) . . . . ?
B3' B4' B10' B1' 38.0(3) . . . . ?
B8' B4' B10' B1' 98.5(3) . . . . ?
B3' B4' B10' B9' -105.0(3) . . . . ?
B1' B4' B10' B9' -143.0(3) . . . . ?
B8' B4' B10' B9' -44.5(3) . . . . ?
B9' B4' B10' B5' 110.1(3) . . . . ?
B3' B4' B10' B5' 5.1(4) . . . . ?
B1' B4' B10' B5' -32.9(3) . . . . ?
B8' B4' B10' B5' 65.6(4) . . . . ?
B4' B9' B10' B1' -33.8(3) . . . . ?
B8' B9' B10' B1' 11.0(4) . . . . ?
B8' B9' B10' B4' 44.8(3) . . . . ?
B4' B9' B10' B5' -94.1(4) . . . . ?
B8' B9' B10' B5' -49.3(4) . . . . ?
B2' B5' B10' B1' -33.9(3) . . . . ?
B6' B5' B10' B1' -96.0(4) . . . . ?
B1' B5' B10' B4' 35.0(3) . . . . ?
B2' B5' B10' B4' 1.1(4) . . . . ?
B6' B5' B10' B4' -61.0(4) . . . . ?
B1' B5' B10' B9' 96.1(4) . . . . ?
B2' B5' B10' B9' 62.2(4) . . . . ?
B6' B5' B10' B9' 0.1(5) . . . . ?
